data_2001215
loop_
_publ_author_name
'Karu, E.'
'Anson, C. E.'
'Cannon, R. D.'
'Jayasooriya, U. A.'
'Powell, A. K.'

_publ_section_title
;
 Structure of [Cr~3~O(OOCCH~3~)~6~(OH~2~)~3~]Cl.3[SC(NH~2~)~2~].2H~2~O
;
_journal_issue 11
_journal_name_full 'Acta Crystallographica Section C'
_journal_page_first 1929
_journal_page_last 1932
_journal_paper_doi 10.1107/S0108270193004548
_journal_volume 49
_journal_year 1993
_chemical_formula_sum 'C15 H40 Cl Cr3 N6 O18 S3'
_chemical_formula_weight 880.13
_space_group_IT_number 62
_space_group_name_Hall '-P 2ac 2n'
_space_group_name_H-M_alt 'P n m a'
_symmetry_cell_setting orthorhombic
_symmetry_space_group_name_Hall '-P 2ac 2n'
_symmetry_space_group_name_H-M 'P n m a'
_atom_type_scat_source 'Cromer & Waber (1974)'
_cell_angle_alpha 90
_cell_angle_beta 90
_cell_angle_gamma 90
_cell_formula_units_Z 4
_cell_length_a 15.156(2)
_cell_length_b 17.340(3)
_cell_length_c 13.472(2)
_cell_measurement_reflns_used 25
_cell_measurement_temperature 295
_cell_measurement_theta_max 12.9
_cell_measurement_theta_min 3.1
_cell_volume 3540.5(9)
_diffrn_measurement_device 'Nicolet-Siemens P3/V'
_diffrn_measurement_method \w
_diffrn_radiation_type MoK\a
_diffrn_radiation_wavelength 0.71069
_diffrn_reflns_av_R_equivalents 0.0205
_diffrn_reflns_limit_h_max 18
_diffrn_reflns_limit_h_min -18
_diffrn_reflns_limit_k_max 20
_diffrn_reflns_limit_k_min 0
_diffrn_reflns_limit_l_max 23
_diffrn_reflns_limit_l_min 0
_diffrn_reflns_number 8705
_diffrn_reflns_theta_max 22.5
_diffrn_standards_decay_% 'no significant variation'
_diffrn_standards_interval_count 50
_diffrn_standards_number 2
_exptl_absorpt_coefficient_mu 1.20
_exptl_absorpt_correction_T_max 0.265
_exptl_absorpt_correction_T_min 0.225
_exptl_absorpt_correction_type 'spherical (\y scan)'
_exptl_crystal_colour 'dark green'
_exptl_crystal_density_diffrn 1.65
_exptl_crystal_description block
_exptl_crystal_size_max 0.42
_exptl_crystal_size_mid 0.30
_exptl_crystal_size_min 0.26
_refine_diff_density_max 0.481
_refine_diff_density_min -0.524
_refine_ls_extinction_method none
_refine_ls_goodness_of_fit_obs 2.62
_refine_ls_number_parameters 286
_refine_ls_number_reflns 3482
_refine_ls_R_factor_obs 0.0513
_refine_ls_shift/esd_max '0.504 [for y of H(42)]'
_refine_ls_structure_factor_coef F
_refine_ls_weighting_details 'w = 1/[\s^2^(F) + 0.00005F^2^]'
_refine_ls_weighting_scheme calc
_refine_ls_wR_factor_obs 0.0447
_reflns_number_observed 3482
_reflns_number_total 4209
_reflns_observed_criterion F~obs~>=5\s(F~obs~)
_cod_data_source_file al1037.cif
_cod_data_source_block al1037_structure_1_of_1
_cod_depositor_comments
;
 Commenting out incorrect symmetry operators:

 loop_
 _symmetry_equiv_pos_as_xyz
 x,y,z
 x,1/2-y,z
 x,y,z-1
 x,y,z+1
 x-1/2,1/2-y,-z-1/2
 x-1/2,1/2-y,1/2-z
 x-1/2,1/2-y,3/2-z
 1/2+x,1/2-y,-1/2-z
 1/2+x,1/2-y,1/2-z
 1/2+x,1/2-y,3/2-z
 1/2-x,y-1/2,z-1/2
 -x,y-1/2,1-z
 x-1/2,y,1/2-z
 1/2+x,y,1/2-z

 The space-group name seems to be correct.
 Saulius Gra\<zulis
 2012.04.25

The following automatic conversions were performed:

'_refine_ls_weighting_scheme' value '1/[\s^2^(F) + 0.00005F^2^]' was
changed to 'calc'. New tag '_refine_ls_weighting_details' was
created. The value of the new tag was set to 'w = 1/[\s^2^(F) +
0.00005F^2^]'.

Automatic conversion script
Id: cif_fix_values 3143 2015-03-26 13:38:13Z robertas 
;
_cod_original_cell_volume 3540.4(8)
_cod_original_formula_sum 'C15 H40 Cl1 Cr3 N6 O18 S3'
_cod_database_code 2001215

loop_
_space_group_symop_id
_space_group_symop_operation_xyz
1 x,y,z
2 -x+1/2,-y,z+1/2
3 x+1/2,-y+1/2,-z+1/2
4 -x,y+1/2,-z
5 -x,-y,-z
6 x+1/2,y,-z+1/2
7 -x+1/2,y+1/2,z+1/2
8 x,-y+1/2,z

loop_
_atom_site_label
_atom_site_fract_x
_atom_site_fract_y
_atom_site_fract_z
_atom_site_U_iso_or_equiv
Cr(1) .10341(5) .2500 -.01669(5) .0255
Cr(2) .08348(3) .15517(3) .19352(3) .0227
O(1) .0909(2) .2500 .1238(2) .0226
O(10) .1152(2) .2500 -.1673(2) .0527
O(11) .1970(2) .17140(10) -.0191(2) .0372
O(12) .0113(2) .17220(10) -.0384(2) .0413
O(20) .0788(2) .0536(2) .2740(2) .0362
O(21) .18080(10) .10470(10) .1215(2) .0359
O(22) .17000(10) .18550(10) .2959(2) .0324
O(23) -.01880(10) .18570(10) .2741(2) .0344
O(24) -.00340(10) .10790(10) .1039(2) .0372
C(1) .2185(2) .1182(2) .0392(2) .0316
C(2) .2928(3) .0665(3) .0103(3) .0489
C(3) -.0239(2) .1220(2) .0141(2) .0315
C(4) -.0948(3) .0736(2) -.0311(3) .0465
C(5) .1953(3) .2500 .3291(3) .0302
C(6) .2618(4) .2500 .4113(4) .0499
C(7) -.0509(3) .2500 .2971(3) .0304
C(8) -.1350(4) .2500 .3548(4) .0417
Cl .04410(10) .2500 .53030(10) .0700
O(9) .0588(4) .0795(2) .4672(3) .1083
S(1) .27990(10) .2500 .69000(10) .0452
C(11) .3656(3) .2500 .7730(4) .0404
N(11) .3563(4) .2744(5) .8649(4) .0687
N(12) .4426(4) .2185(4) .7488(5) .0616
S(2) .07820(10) .43450(10) .74070(10) .0549
C(21) .1744(2) .4836(2) .7528(3) .0392
N(21) .2513(2) .4495(2) .7371(3) .0779
N(22) .1756(2) .5573(2) .7784(3) .0513
H(101) .159(3) .2500 -.204(4) .0709
H(102) .0757 .2200 -.1685 .0709
H(201) .076(3) .062(2) .322(3) .0403
H(202) .046(3) .026(2) .2587 .0403
H(21) .320(2) .084(2) -.0495(17) .0572
H(22) .268(2) .0238(15) -.024(3) .0572
H(23) .3372(19) .072(2) .061(2) .0572
H(41) -.073(2) .0484(19) -.0897(17) .0503
H(42) -.131(2) .0480(19) .017(2) .0503
H(43) -.133(2) .1077(17) -.067(2) .0503
H(61) .269(4) .2500 .4817(9) .0536
H(62) .3055(17) .2133(16) .391(3) .0536
H(81) -.117(3) .2500 .4228(14) .0456
H(82) -.167(2) .2032(12) .343(2) .0456
H(91) .066(4) .131(3) .487(4) .1003
H(92) .062(4) .056(4) .511(4) .1003
H(111) .4024 .2500 .9018 .0618
H(112) .3030 .2844 .8747 .0618
H(121) .4812 .2500 .8049 .0698
H(122) .4594 .2078 .6778 .0698
H(211) .252(3) .401(3) .721(3) .0599
H(212) .303(3) .472(3) .740(3) .0599
H(221) .219(3) .583(3) .780(3) .0592
H(222) .127(3) .584(2) .783(3) .0592

loop_
_geom_angle_atom_site_label_1
_geom_angle_atom_site_label_2
_geom_angle_atom_site_label_3
_geom_angle
_geom_angle_publ_flag
Cr(1) O(1) Cr(2) 119.90(10) yes
O(1) Cr(1) O(10) 179.30(10) yes
O(1) Cr(1) O(11) 95.10(10) yes
O(1) Cr(1) O(12) 94.40(10) yes
O(1) Cr(2) O(21) 95.60(10) yes
O(1) Cr(2) O(22) 94.30(10) yes
O(1) Cr(2) O(23) 95.00(10) yes
O(1) Cr(2) O(24) 95.60(10) yes
O(11) Cr(1) O(12) 92.00(10) yes
O(12) Cr(1) O(12)' 86.8(2) yes
O(22) Cr(2) O(23) 93.80(10) yes
O(21) Cr(2) O(24) 90.80(10) yes
O(22) Cr(2) O(24) 170.10(10) yes
Cr(1) O(11) C(1) 133.3(2) yes
Cr(2) O(21) C(1) 133.3(2) yes
Cr(2) O(23) C(7) 133.0(2) yes
O(11) C(1) O(12) 124.5(3) yes
O(22) C(5) O(22)' 124.4(4) yes
H(101) O(10) H(102) 127 no
H(101) O(10) Cr(1) 131(4) no
H(102) O(10) Cr(1) 87 no
H(91) O(9) H(92) 107(6) no
S(1) C(11) N(11) 122.1(4) no
S(1) C(11) N(12) 120.4(4) yes
N(11) C(11) N(12) 117.2(6) yes
H(111) N(11) C(11) 106 no
H(112) N(11) C(11) 109 no
H(111) N(11) H(112) 136 no
H(121) N(12) C(11) 95 no
H(122) N(12) C(11) 122 no
H(121) N(12) H(122) 128 no
Cr(2) O(1) Cr(2)' 120.20(10) yes
O(1) Cr(2) O(20) 177.60(10) yes
O(10) Cr(1) O(11) 85.40(10) yes
O(10) Cr(1) O(12) 85.10(10) yes
O(20) Cr(2) O(21) 84.60(10) yes
O(20) Cr(2) O(22) 83.30(10) yes
O(20) Cr(2) O(23) 85.00(10) yes
O(20) Cr(2) O(24) 86.80(10) yes
O(11) Cr(1) O(11)' 87.7(2) yes
O(21) Cr(2) O(22) 88.00(10) yes
O(23) Cr(2) O(24) 85.60(10) yes
O(21) Cr(2) O(23) 169.20(10) yes
Cr(1) O(12) C(3) 134.6(2) yes
Cr(2) O(22) C(5) 133.2(2) yes
Cr(2) O(24) C(3) 131.9(2) yes
O(12) C(3) O(24) 124.8(3) yes
O(23) C(7) O(23) 125.3(4) yes
H(201) O(20) H(202) 112(5) no
H(201) O(20) Cr(2) 108(4) no
H(202) O(20) Cr(2) 116(3) no
S(2) C(21) N(21) 121.3(3) yes
S(2) C(21) N(22) 121.4(3) yes
N(21) C(21) N(22) 117.4(4) yes
H(211) N(21) C(21) 119(3) no
H(212) N(21) C(21) 126(3) no
H(211) N(21) H(212) 115(4) no
H(221) N(22) C(21) 124(3) no
H(222) N(22) C(21) 121(3) no
H(221) N(22) H(222) 114(4) no

loop_
_geom_bond_atom_site_label_1
_geom_bond_atom_site_label_2
_geom_bond_distance
_geom_bond_publ_flag
Cr(1) Cr(2) 3.2890(10) yes
Cr(1) O(1) 1.902(3) yes
Cr(1) O(10) 2.037(3) yes
O(10) H(101) 0.83 no
O(10) H(102) 0.79(3) no
Cr(1) O(11) 1.968(2) yes
Cr(2) O(21) 1.970(2) yes
Cr(2) O(23) 1.965(2) yes
C(1) O(11) 1.255(4) yes
C(3) O(12) 1.242(4) yes
C(5) O(22) 1.264(3) yes
C(1) C(2) 1.492(5) yes
C(5) C(6) 1.498(6) yes
O(9) H(91) 0.93(5) no
S(1) C(11) 1.715(6) yes
C(11) N(11) 1.315(8) yes
C(11) N(12) 1.328(7) yes
N(11) H(111) 0.96 no
N(11) H(112) 0.84 no
N(12) H(121) 1.10 no
N(12) H(122) 1.09 no
Cr(2) Cr(2)' 3.2890(10) yes
Cr(2) O(1) 1.8970(10) yes
Cr(2) O(20) 2.070(3) yes
O(20) H(201) 0.66(4) no
O(20) H(202) 0.73(4) no
Cr(1) O(12) 1.963(2) yes
Cr(2) O(22) 1.974(2) yes
Cr(2) O(24) 1.966(2) yes
C(1) O(21) 1.269(4) yes
C(3) O(24) 1.272(4) yes
C(7) O(23) 1.254(3) yes
C(3) C(4) 1.493(5) yes
C(7) C(8) 1.493(7) yes
O(9) H(92) 0.71(6) no
S(2) C(21) 1.696(4) yes
C(21) N(21) 1.324(5) yes
C(21) N(22) 1.323(5) yes
N(21) H(211) 0.87(4) no
N(21) H(212) 0.88(4) no
N(22) H(221) 0.79(4) no
N(22) H(222) 0.87(4) no

loop_
_geom_contact_atom_site_label_1
_geom_contact_atom_site_label_2
_geom_contact_distance
_geom_contact_site_symmetry_1
_geom_contact_site_symmetry_2
_geom_contact_publ_flag
O(10) N(12) 2.889 . 6 yes
O(20) N(21) 3.184 . 11 yes
O(11) N(11) 3.026 . 2_554 yes
O(12) N(12) 3.125 . 6 yes
O(24) N(22) 3.181 . 12 yes
Cl O(9) 3.084 . . yes
Cl N(11) 3.205 . 7 yes
Cl N(12) 3.393 . 7 yes
O(9) O(20) 2.659 . . yes
S(1) O(10) 3.150 3 . yes
S(2) O(20) 3.156 12 . yes
O(23) N(22) 3.333 . 12 yes
O(10) H(122) 2.48 . . no
O(20) H(212) 2.32 . 11 no
O(11) H(112) 2.28 . 3 no
O(12) H(122) 2.18 . 6 no
O(24) H(222) 2.45 . 12 no
Cl H(91) 2.18 . . no
Cl H(111) 2.33 . 7 no
Cl H(121) 2.42 . 7 no
O(9) H(201) 2.00 . . no
S(1) H(101) 2.32 3 . no
S(2) H(202) 2.45 12 . no
O(23) H(222) 2.53 . 12 no
